data_4105034
loop_
_publ_author_name
'Baolin Li'
'Tsukasa Matsuo'
'Daisuke Hashizume'
'Hiroyuki Fueno'
'Kazuyoshi Tanaka'
'Kohei Tamao'

_publ_section_title
;
 \p-Conjugated Phosphasilenes Stabilized by Fused-Ring Bulky Groups
;
_journal_name_full 'Journal of the American Chemical Society'
_journal_page_first 13222
_journal_page_last 13223
_journal_paper_doi 10.1021/ja9051153
_journal_volume 131
_journal_year 2009
_chemical_formula_moiety 'C62 H95 P Si'
_chemical_formula_sum 'C62 H95 P Si'
_chemical_formula_weight 899.44
_chemical_melting_point 525(3)
_chemical_name_systematic
; 
(E)-1,2-bis(1,1,3,3,5,5,7,7-octaethyl-s-hydrindacen-4-yl)-
2-phenyl-phosphasilene 
;
_space_group_IT_number 2
_symmetry_cell_setting triclinic
_symmetry_space_group_name_Hall '-P 1'
_symmetry_space_group_name_H-M 'P -1'
_atom_sites_solution_hydrogens difmap
_atom_sites_solution_primary direct
_atom_sites_solution_secondary difmap
_audit_creation_method SHELXL-97
_cell_angle_alpha 89.444(4)
_cell_angle_beta 88.652(5)
_cell_angle_gamma 89.4746(10)
_cell_formula_units_Z 2
_cell_length_a 12.3099(19)
_cell_length_b 13.943(2)
_cell_length_c 16.083(3)
_cell_measurement_reflns_used 9824
_cell_measurement_temperature 120
_cell_measurement_theta_max 32.6141
_cell_measurement_theta_min 1.2664
_cell_volume 2759.4(8)
_computing_cell_refinement CrystalClear
_computing_data_collection CrystalClear
_computing_data_reduction CrystalClear
_computing_molecular_graphics 'ORTEP-3 for Windows'
_computing_publication_material SHELXL-97
_computing_structure_refinement SHELXL-97
_computing_structure_solution SIR-2004
_diffrn_ambient_temperature 120
_diffrn_detector_area_resol_mean 28.5714
_diffrn_measured_fraction_theta_full 0.994
_diffrn_measured_fraction_theta_max 0.994
_diffrn_measurement_device_type 'Rigaku AFC-8 with Saturn70 CCD'
_diffrn_measurement_method \w-scan
_diffrn_radiation_monochromator confocal
_diffrn_radiation_source 'fine-focus rotating anode'
_diffrn_radiation_type MoK\a
_diffrn_radiation_wavelength 0.71073
_diffrn_reflns_av_R_equivalents 0.0436
_diffrn_reflns_av_sigmaI/netI 0.0466
_diffrn_reflns_limit_h_max 17
_diffrn_reflns_limit_h_min -17
_diffrn_reflns_limit_k_max 19
_diffrn_reflns_limit_k_min -19
_diffrn_reflns_limit_l_max 22
_diffrn_reflns_limit_l_min -22
_diffrn_reflns_number 57401
_diffrn_reflns_theta_full 30.00
_diffrn_reflns_theta_max 30.00
_diffrn_reflns_theta_min 1.27
_diffrn_standards_number 0
_exptl_absorpt_coefficient_mu 0.108
_exptl_absorpt_correction_T_max 0.9850
_exptl_absorpt_correction_T_min 0.9484
_exptl_absorpt_correction_type numerical
_exptl_absorpt_process_details numabs
_exptl_crystal_colour yellow
_exptl_crystal_density_diffrn 1.082
_exptl_crystal_description block
_exptl_crystal_F_000 992
_exptl_crystal_size_max 0.57
_exptl_crystal_size_mid 0.32
_exptl_crystal_size_min 0.19
_refine_diff_density_max 0.360
_refine_diff_density_min -0.347
_refine_diff_density_rms 0.052
_refine_ls_extinction_method none
_refine_ls_goodness_of_fit_ref 1.112
_refine_ls_hydrogen_treatment constr
_refine_ls_matrix_type full
_refine_ls_number_parameters 620
_refine_ls_number_reflns 16008
_refine_ls_number_restraints 0
_refine_ls_restrained_S_all 1.112
_refine_ls_R_factor_all 0.0680
_refine_ls_R_factor_gt 0.0521
_refine_ls_shift/su_max 0.001
_refine_ls_shift/su_mean 0.000
_refine_ls_structure_factor_coef Fsqd
_refine_ls_weighting_details 'calc w=1/[\s^2^(Fo^2^)+(0.0653P)^2^+0.2493P] where P=(Fo^2^+2Fc^2^)/3'
_refine_ls_weighting_scheme calc
_refine_ls_wR_factor_gt 0.1249
_refine_ls_wR_factor_ref 0.1363
_reflns_number_gt 12696
_reflns_number_total 16008
_reflns_threshold_expression I>2\s(I)
_cod_data_source_file ja9051153_si_001.cif
_cod_data_source_block 1a
_cod_original_cell_volume 2759.5(8)
_cod_database_code 4105034

loop_
_symmetry_equiv_pos_as_xyz
'x, y, z'
'-x, -y, -z'

loop_
_atom_site_label
_atom_site_type_symbol
_atom_site_fract_x
_atom_site_fract_y
_atom_site_fract_z
_atom_site_U_iso_or_equiv
_atom_site_adp_type
_atom_site_occupancy
_atom_site_symmetry_multiplicity
_atom_site_calc_flag
_atom_site_refinement_flags
P1 P 0.26672(2) 0.66641(2) 0.302043(19) 0.01563(8) Uani 1 1 d .
Si1 Si 0.28520(3) 0.53716(2) 0.23808(2) 0.01555(8) Uani 1 1 d .
C1 C 0.34014(9) 0.42616(9) 0.29288(7) 0.0157(2) Uani 1 1 d .
C2 C 0.45298(9) 0.40223(9) 0.28894(8) 0.0171(2) Uani 1 1 d .
C3 C 0.54796(9) 0.46220(9) 0.25399(8) 0.0204(3) Uani 1 1 d .
C4 C 0.64991(10) 0.39966(10) 0.27390(9) 0.0243(3) Uani 1 1 d .
H4A H 0.6923 0.3872 0.2220 0.029 Uiso 1 1 calc R
H4B H 0.6969 0.4346 0.3123 0.029 Uiso 1 1 calc R
C5 C 0.61444(10) 0.30299(9) 0.31446(9) 0.0213(3) Uani 1 1 d .
C6 C 0.49210(10) 0.31706(9) 0.32481(8) 0.0186(2) Uani 1 1 d .
C7 C 0.42290(10) 0.25622(9) 0.36886(8) 0.0208(3) Uani 1 1 d .
H7 H 0.4502 0.1987 0.3930 0.025 Uiso 1 1 calc R
C8 C 0.31342(9) 0.27992(9) 0.37738(8) 0.0173(2) Uani 1 1 d .
C9 C 0.22946(10) 0.22209(9) 0.42659(8) 0.0178(2) Uani 1 1 d .
C10 C 0.12313(9) 0.27908(9) 0.41128(8) 0.0184(2) Uani 1 1 d .
H10A H 0.0906 0.3000 0.4651 0.022 Uiso 1 1 calc R
H10B H 0.0703 0.2375 0.3838 0.022 Uiso 1 1 calc R
C11 C 0.14792(9) 0.36835(9) 0.35525(7) 0.0160(2) Uani 1 1 d .
C12 C 0.27108(9) 0.36233(9) 0.33862(7) 0.0156(2) Uani 1 1 d .
C13 C 0.54080(11) 0.48310(10) 0.15991(9) 0.0249(3) Uani 1 1 d .
H13A H 0.4741 0.5215 0.1507 0.030 Uiso 1 1 calc R
H13B H 0.6034 0.5236 0.1431 0.030 Uiso 1 1 calc R
C14 C 0.53939(12) 0.39700(11) 0.10226(9) 0.0318(3) Uani 1 1 d .
H14A H 0.5239 0.4188 0.0456 0.048 Uiso 1 1 calc R
H14B H 0.4830 0.3523 0.1215 0.048 Uiso 1 1 calc R
H14C H 0.6104 0.3646 0.1026 0.048 Uiso 1 1 calc R
C15 C 0.55561(10) 0.55935(9) 0.29928(9) 0.0248(3) Uani 1 1 d .
H15A H 0.6258 0.5891 0.2832 0.030 Uiso 1 1 calc R
H15B H 0.4972 0.6021 0.2789 0.030 Uiso 1 1 calc R
C16 C 0.54705(13) 0.55538(11) 0.39335(10) 0.0355(3) Uani 1 1 d .
H16A H 0.5555 0.6200 0.4156 0.053 Uiso 1 1 calc R
H16B H 0.6043 0.5132 0.4148 0.053 Uiso 1 1 calc R
H16C H 0.4758 0.5303 0.4106 0.053 Uiso 1 1 calc R
C17 C 0.64343(10) 0.21910(10) 0.25542(9) 0.0248(3) Uani 1 1 d .
H17A H 0.6054 0.2303 0.2026 0.030 Uiso 1 1 calc R
H17B H 0.7224 0.2214 0.2426 0.030 Uiso 1 1 calc R
C18 C 0.61639(12) 0.11793(10) 0.28635(10) 0.0316(3) Uani 1 1 d .
H18A H 0.6434 0.0710 0.2457 0.047 Uiso 1 1 calc R
H18B H 0.5375 0.1118 0.2934 0.047 Uiso 1 1 calc R
H18C H 0.6510 0.1061 0.3398 0.047 Uiso 1 1 calc R
C19 C 0.66582(11) 0.28823(11) 0.40026(9) 0.0280(3) Uani 1 1 d .
H19A H 0.6470 0.3442 0.4354 0.034 Uiso 1 1 calc R
H19B H 0.6332 0.2309 0.4272 0.034 Uiso 1 1 calc R
C20 C 0.78972(12) 0.27555(13) 0.39777(12) 0.0392(4) Uani 1 1 d .
H20A H 0.8167 0.2751 0.4546 0.059 Uiso 1 1 calc R
H20B H 0.8227 0.3287 0.3662 0.059 Uiso 1 1 calc R
H20C H 0.8089 0.2148 0.3709 0.059 Uiso 1 1 calc R
C21 C 0.22456(11) 0.11960(10) 0.39190(10) 0.0278(3) Uani 1 1 d .
H21A H 0.2062 0.1239 0.3324 0.033 Uiso 1 1 calc R
H21B H 0.2978 0.0900 0.3952 0.033 Uiso 1 1 calc R
C22 C 0.14306(14) 0.05336(11) 0.43608(13) 0.0438(4) Uani 1 1 d .
H22A H 0.1649 0.0426 0.4937 0.066 Uiso 1 1 calc R
H22B H 0.1414 -0.0081 0.4072 0.066 Uiso 1 1 calc R
H22C H 0.0706 0.0831 0.4357 0.066 Uiso 1 1 calc R
C23 C 0.25173(11) 0.22053(11) 0.52077(8) 0.0258(3) Uani 1 1 d .
H23A H 0.2584 0.2878 0.5390 0.031 Uiso 1 1 calc R
H23B H 0.1869 0.1937 0.5498 0.031 Uiso 1 1 calc R
C24 C 0.35095(13) 0.16533(14) 0.55088(10) 0.0413(4) Uani 1 1 d .
H24A H 0.3488 0.1620 0.6118 0.062 Uiso 1 1 calc R
H24B H 0.4171 0.1982 0.5318 0.062 Uiso 1 1 calc R
H24C H 0.3507 0.1003 0.5284 0.062 Uiso 1 1 calc R
C25 C 0.08351(10) 0.36445(10) 0.27413(8) 0.0212(3) Uani 1 1 d .
H25A H 0.0053 0.3718 0.2887 0.025 Uiso 1 1 calc R
H25B H 0.1045 0.4203 0.2391 0.025 Uiso 1 1 calc R
C26 C 0.09802(13) 0.27425(11) 0.22202(9) 0.0318(3) Uani 1 1 d .
H26A H 0.0639 0.2841 0.1681 0.048 Uiso 1 1 calc R
H26B H 0.0638 0.2200 0.2512 0.048 Uiso 1 1 calc R
H26C H 0.1757 0.2607 0.2133 0.048 Uiso 1 1 calc R
C27 C 0.11252(10) 0.46009(9) 0.40124(8) 0.0200(3) Uani 1 1 d .
H27A H 0.1157 0.5144 0.3611 0.024 Uiso 1 1 calc R
H27B H 0.0357 0.4529 0.4197 0.024 Uiso 1 1 calc R
C28 C 0.17821(12) 0.48622(10) 0.47619(9) 0.0274(3) Uani 1 1 d .
H28A H 0.1506 0.5467 0.4994 0.041 Uiso 1 1 calc R
H28B H 0.2547 0.4936 0.4592 0.041 Uiso 1 1 calc R
H28C H 0.1718 0.4353 0.5184 0.041 Uiso 1 1 calc R
C29 C 0.24847(10) 0.51589(10) 0.12809(8) 0.0197(2) Uani 1 1 d .
C30 C 0.25576(11) 0.42332(11) 0.09575(9) 0.0263(3) Uani 1 1 d .
H30 H 0.2836 0.3726 0.1291 0.032 Uiso 1 1 calc R
C31 C 0.22302(13) 0.40440(12) 0.01575(10) 0.0348(3) Uani 1 1 d .
H31 H 0.2281 0.3410 -0.0053 0.042 Uiso 1 1 calc R
C32 C 0.18296(13) 0.47788(14) -0.03339(9) 0.0399(4) Uani 1 1 d .
H32 H 0.1602 0.4650 -0.0882 0.048 Uiso 1 1 calc R
C33 C 0.17594(13) 0.57022(13) -0.00284(9) 0.0374(4) Uani 1 1 d .
H33 H 0.1486 0.6206 -0.0369 0.045 Uiso 1 1 calc R
C34 C 0.20858(11) 0.58963(11) 0.07721(8) 0.0272(3) Uani 1 1 d .
H34 H 0.2038 0.6533 0.0976 0.033 Uiso 1 1 calc R
C35 C 0.21088(9) 0.75927(8) 0.22959(7) 0.0141(2) Uani 1 1 d .
C36 C 0.09697(9) 0.77552(8) 0.22348(7) 0.0150(2) Uani 1 1 d .
C37 C 0.00126(9) 0.72281(9) 0.26633(7) 0.0159(2) Uani 1 1 d .
C38 C -0.09749(9) 0.78967(9) 0.24597(8) 0.0202(3) Uani 1 1 d .
H38A H -0.1614 0.7506 0.2325 0.024 Uiso 1 1 calc R
H38B H -0.1168 0.8298 0.2947 0.024 Uiso 1 1 calc R
C39 C -0.06544(9) 0.85405(9) 0.17096(8) 0.0183(2) Uani 1 1 d .
C40 C 0.05743(9) 0.85138(9) 0.17479(7) 0.0159(2) Uani 1 1 d .
C41 C 0.12676(9) 0.91602(9) 0.13580(8) 0.0181(2) Uani 1 1 d .
H41 H 0.0988 0.9676 0.1035 0.022 Uiso 1 1 calc R
C42 C 0.23778(9) 0.90419(9) 0.14468(7) 0.0157(2) Uani 1 1 d .
C43 C 0.32187(9) 0.97389(9) 0.11113(8) 0.0175(2) Uani 1 1 d .
C44 C 0.42985(10) 0.92745(9) 0.13902(8) 0.0205(3) Uani 1 1 d .
H44A H 0.4680 0.9718 0.1759 0.025 Uiso 1 1 calc R
H44B H 0.4775 0.9150 0.0898 0.025 Uiso 1 1 calc R
C45 C 0.40605(9) 0.83109(9) 0.18634(8) 0.0164(2) Uani 1 1 d .
C46 C 0.28083(9) 0.82660(8) 0.18922(7) 0.0146(2) Uani 1 1 d .
C47 C -0.01270(10) 0.62223(9) 0.22906(8) 0.0184(2) Uani 1 1 d .
H47A H -0.0191 0.6294 0.1681 0.022 Uiso 1 1 calc R
H47B H 0.0541 0.5843 0.2394 0.022 Uiso 1 1 calc R
C48 C -0.11032(10) 0.56528(10) 0.26247(9) 0.0257(3) Uani 1 1 d .
H48A H -0.1028 0.5538 0.3223 0.038 Uiso 1 1 calc R
H48B H -0.1134 0.5037 0.2337 0.038 Uiso 1 1 calc R
H48C H -0.1773 0.6019 0.2528 0.038 Uiso 1 1 calc R
C49 C 0.01244(10) 0.71498(9) 0.36166(8) 0.0179(2) Uani 1 1 d .
H49A H -0.0589 0.6971 0.3867 0.021 Uiso 1 1 calc R
H49B H 0.0645 0.6625 0.3742 0.021 Uiso 1 1 calc R
C50 C 0.05070(11) 0.80632(10) 0.40266(8) 0.0225(3) Uani 1 1 d .
H50A H 0.0049 0.8604 0.3854 0.034 Uiso 1 1 calc R
H50B H 0.1263 0.8186 0.3857 0.034 Uiso 1 1 calc R
H50C H 0.0455 0.7987 0.4633 0.034 Uiso 1 1 calc R
C51 C -0.10372(10) 0.80767(10) 0.08963(8) 0.0246(3) Uani 1 1 d .
H51A H -0.0898 0.7377 0.0935 0.029 Uiso 1 1 calc R
H51B H -0.1833 0.8171 0.0865 0.029 Uiso 1 1 calc R
C52 C -0.05177(12) 0.84455(12) 0.00865(9) 0.0324(3) Uani 1 1 d .
H52A H -0.0588 0.9146 0.0059 0.049 Uiso 1 1 calc R
H52B H -0.0884 0.8164 -0.0386 0.049 Uiso 1 1 calc R
H52C H 0.0253 0.8264 0.0065 0.049 Uiso 1 1 calc R
C53 C -0.11492(10) 0.95570(10) 0.17705(9) 0.0248(3) Uani 1 1 d .
H53A H -0.0960 0.9910 0.1251 0.030 Uiso 1 1 calc R
H53B H -0.1950 0.9499 0.1799 0.030 Uiso 1 1 calc R
C54 C -0.08024(13) 1.01595(11) 0.25024(11) 0.0358(4) Uani 1 1 d .
H54A H -0.1101 1.0810 0.2446 0.054 Uiso 1 1 calc R
H54B H -0.0007 1.0187 0.2509 0.054 Uiso 1 1 calc R
H54C H -0.1076 0.9869 0.3023 0.054 Uiso 1 1 calc R
C55 C 0.31539(11) 0.98624(11) 0.01586(8) 0.0259(3) Uani 1 1 d .
H55A H 0.2484 1.0229 0.0034 0.031 Uiso 1 1 calc R
H55B H 0.3779 1.0252 -0.0038 0.031 Uiso 1 1 calc R
C56 C 0.31520(14) 0.89384(13) -0.03365(9) 0.0375(4) Uani 1 1 d .
H56A H 0.2534 0.8545 -0.0153 0.056 Uiso 1 1 calc R
H56B H 0.3830 0.8583 -0.0246 0.056 Uiso 1 1 calc R
H56C H 0.3091 0.9092 -0.0930 0.056 Uiso 1 1 calc R
C57 C 0.30186(11) 1.07174(9) 0.15309(9) 0.0238(3) Uani 1 1 d .
H57A H 0.2271 1.0934 0.1408 0.029 Uiso 1 1 calc R
H57B H 0.3056 1.0623 0.2140 0.029 Uiso 1 1 calc R
C58 C 0.38023(12) 1.15160(11) 0.12735(11) 0.0351(4) Uani 1 1 d .
H58A H 0.3675 1.2073 0.1631 0.053 Uiso 1 1 calc R
H58B H 0.3682 1.1700 0.0693 0.053 Uiso 1 1 calc R
H58C H 0.4552 1.1287 0.1332 0.053 Uiso 1 1 calc R
C59 C 0.45307(10) 0.74671(9) 0.13515(8) 0.0207(3) Uani 1 1 d .
H59A H 0.4303 0.6860 0.1624 0.025 Uiso 1 1 calc R
H59B H 0.4208 0.7488 0.0793 0.025 Uiso 1 1 calc R
C60 C 0.57707(11) 0.74527(11) 0.12438(10) 0.0319(3) Uani 1 1 d .
H60A H 0.5991 0.6926 0.0876 0.048 Uiso 1 1 calc R
H60B H 0.6101 0.7360 0.1787 0.048 Uiso 1 1 calc R
H60C H 0.6012 0.8063 0.0999 0.048 Uiso 1 1 calc R
C61 C 0.45682(10) 0.83268(10) 0.27338(8) 0.0208(3) Uani 1 1 d .
H61A H 0.4549 0.7670 0.2973 0.025 Uiso 1 1 calc R
H61B H 0.5340 0.8512 0.2669 0.025 Uiso 1 1 calc R
C62 C 0.40068(11) 0.90076(11) 0.33452(9) 0.0276(3) Uani 1 1 d .
H62A H 0.3266 0.8787 0.3466 0.041 Uiso 1 1 calc R
H62B H 0.3980 0.9654 0.3102 0.041 Uiso 1 1 calc R
H62C H 0.4413 0.9020 0.3862 0.041 Uiso 1 1 calc R

loop_
_atom_site_aniso_label
_atom_site_aniso_U_11
_atom_site_aniso_U_22
_atom_site_aniso_U_33
_atom_site_aniso_U_23
_atom_site_aniso_U_13
_atom_site_aniso_U_12
P1 0.01434(14) 0.01512(15) 0.01736(15) 0.00187(12) -0.00034(11) 0.00096(11)
Si1 0.01361(15) 0.01513(16) 0.01781(17) 0.00137(13) 0.00070(12) 0.00041(12)
C1 0.0131(5) 0.0158(6) 0.0182(6) 0.0000(4) 0.0005(4) -0.0005(4)
C2 0.0135(5) 0.0163(6) 0.0213(6) -0.0008(5) 0.0013(4) -0.0002(4)
C3 0.0118(5) 0.0172(6) 0.0319(7) 0.0031(5) 0.0035(5) -0.0009(4)
C4 0.0128(6) 0.0204(6) 0.0393(8) 0.0028(6) 0.0031(5) 0.0004(5)
C5 0.0135(5) 0.0185(6) 0.0318(7) 0.0007(5) 0.0000(5) 0.0017(4)
C6 0.0147(5) 0.0182(6) 0.0227(6) 0.0000(5) 0.0012(5) 0.0019(4)
C7 0.0175(6) 0.0190(6) 0.0259(6) 0.0036(5) 0.0011(5) 0.0022(5)
C8 0.0153(5) 0.0164(6) 0.0199(6) 0.0012(5) 0.0025(4) 0.0005(4)
C9 0.0161(5) 0.0153(6) 0.0217(6) 0.0025(5) 0.0036(5) 0.0002(4)
C10 0.0147(5) 0.0178(6) 0.0224(6) 0.0025(5) 0.0036(5) -0.0007(4)
C11 0.0124(5) 0.0161(6) 0.0192(6) 0.0008(4) 0.0021(4) -0.0003(4)
C12 0.0137(5) 0.0156(5) 0.0175(6) -0.0012(4) 0.0014(4) 0.0004(4)
C13 0.0183(6) 0.0231(7) 0.0329(7) 0.0062(6) 0.0079(5) 0.0001(5)
C14 0.0329(8) 0.0323(8) 0.0299(7) 0.0011(6) 0.0067(6) 0.0019(6)
C15 0.0143(6) 0.0177(6) 0.0425(8) 0.0009(6) -0.0018(5) -0.0013(5)
C16 0.0355(8) 0.0283(8) 0.0435(9) -0.0085(7) -0.0097(7) -0.0017(6)
C17 0.0177(6) 0.0224(7) 0.0341(7) -0.0012(6) 0.0033(5) 0.0020(5)
C18 0.0307(7) 0.0207(7) 0.0431(9) -0.0026(6) 0.0060(6) 0.0029(6)
C19 0.0220(6) 0.0267(7) 0.0354(8) 0.0014(6) -0.0050(6) 0.0036(5)
C20 0.0243(7) 0.0380(9) 0.0557(10) -0.0006(8) -0.0135(7) 0.0057(6)
C21 0.0269(7) 0.0174(6) 0.0387(8) -0.0039(6) 0.0070(6) 0.0006(5)
C22 0.0401(9) 0.0183(7) 0.0725(13) -0.0009(8) 0.0133(8) -0.0064(6)
C23 0.0230(6) 0.0316(7) 0.0226(7) 0.0048(6) 0.0021(5) 0.0031(5)
C24 0.0319(8) 0.0593(12) 0.0323(8) 0.0145(8) -0.0021(6) 0.0115(8)
C25 0.0158(6) 0.0250(7) 0.0229(6) 0.0026(5) -0.0010(5) -0.0023(5)
C26 0.0359(8) 0.0323(8) 0.0277(7) -0.0034(6) -0.0049(6) -0.0086(6)
C27 0.0171(6) 0.0175(6) 0.0250(6) 0.0020(5) 0.0061(5) 0.0021(4)
C28 0.0334(7) 0.0248(7) 0.0238(7) -0.0052(5) 0.0047(6) 0.0012(6)
C29 0.0162(6) 0.0237(6) 0.0191(6) -0.0010(5) 0.0016(4) -0.0016(5)
C30 0.0250(7) 0.0272(7) 0.0267(7) -0.0059(6) 0.0047(5) -0.0016(5)
C31 0.0339(8) 0.0386(9) 0.0319(8) -0.0155(7) 0.0056(6) -0.0081(7)
C32 0.0399(9) 0.0591(12) 0.0213(7) -0.0081(7) -0.0037(6) -0.0105(8)
C33 0.0414(9) 0.0489(10) 0.0221(7) 0.0052(7) -0.0064(6) -0.0013(7)
C34 0.0307(7) 0.0292(7) 0.0218(6) 0.0008(6) -0.0011(5) 0.0016(6)
C35 0.0132(5) 0.0145(5) 0.0146(5) 0.0011(4) 0.0006(4) 0.0008(4)
C36 0.0130(5) 0.0149(5) 0.0170(5) 0.0001(4) 0.0009(4) 0.0006(4)
C37 0.0113(5) 0.0168(6) 0.0193(6) 0.0032(5) 0.0015(4) 0.0006(4)
C38 0.0120(5) 0.0217(6) 0.0267(6) 0.0053(5) 0.0022(5) 0.0008(4)
C39 0.0126(5) 0.0199(6) 0.0223(6) 0.0034(5) -0.0011(4) 0.0005(4)
C40 0.0130(5) 0.0170(6) 0.0177(5) 0.0000(4) -0.0007(4) 0.0011(4)
C41 0.0160(5) 0.0189(6) 0.0192(6) 0.0034(5) -0.0007(4) 0.0016(4)
C42 0.0145(5) 0.0160(6) 0.0165(5) 0.0018(4) 0.0025(4) -0.0005(4)
C43 0.0140(5) 0.0170(6) 0.0212(6) 0.0054(5) 0.0031(4) 0.0002(4)
C44 0.0142(5) 0.0197(6) 0.0275(7) 0.0061(5) 0.0025(5) -0.0009(4)
C45 0.0113(5) 0.0159(6) 0.0217(6) 0.0031(5) 0.0021(4) 0.0002(4)
C46 0.0121(5) 0.0162(5) 0.0154(5) 0.0000(4) 0.0013(4) -0.0001(4)
C47 0.0149(5) 0.0190(6) 0.0215(6) 0.0025(5) -0.0007(4) -0.0021(4)
C48 0.0176(6) 0.0242(7) 0.0352(7) 0.0010(6) -0.0001(5) -0.0060(5)
C49 0.0160(5) 0.0175(6) 0.0200(6) 0.0033(5) 0.0030(4) -0.0003(4)
C50 0.0228(6) 0.0226(6) 0.0221(6) -0.0021(5) 0.0027(5) -0.0015(5)
C51 0.0188(6) 0.0263(7) 0.0288(7) 0.0035(6) -0.0073(5) -0.0008(5)
C52 0.0311(8) 0.0425(9) 0.0237(7) 0.0027(6) -0.0058(6) 0.0004(6)
C53 0.0176(6) 0.0220(7) 0.0345(7) 0.0058(6) 0.0005(5) 0.0052(5)
C54 0.0349(8) 0.0254(8) 0.0470(9) -0.0047(7) 0.0003(7) 0.0071(6)
C55 0.0221(6) 0.0324(8) 0.0225(6) 0.0109(6) 0.0065(5) 0.0027(5)
C56 0.0440(9) 0.0469(10) 0.0212(7) -0.0006(7) 0.0042(6) 0.0090(7)
C57 0.0208(6) 0.0177(6) 0.0328(7) 0.0020(5) 0.0022(5) 0.0007(5)
C58 0.0298(8) 0.0204(7) 0.0551(10) 0.0063(7) -0.0004(7) -0.0047(6)
C59 0.0176(6) 0.0191(6) 0.0250(6) 0.0019(5) 0.0065(5) 0.0021(5)
C60 0.0213(7) 0.0275(7) 0.0461(9) 0.0076(7) 0.0140(6) 0.0058(6)
C61 0.0151(6) 0.0220(6) 0.0253(6) 0.0027(5) -0.0032(5) -0.0008(5)
C62 0.0259(7) 0.0296(7) 0.0277(7) -0.0041(6) -0.0051(5) 0.0001(6)

loop_
_atom_type_symbol
_atom_type_description
_atom_type_scat_dispersion_real
_atom_type_scat_dispersion_imag
_atom_type_scat_source
C C 0.0033 0.0016 'International Tables Vol C Tables 4.2.6.8 and 6.1.1.4'
H H 0.0000 0.0000 'International Tables Vol C Tables 4.2.6.8 and 6.1.1.4'
P P 0.1023 0.0942 'International Tables Vol C Tables 4.2.6.8 and 6.1.1.4'
Si Si 0.0817 0.0704 'International Tables Vol C Tables 4.2.6.8 and 6.1.1.4'

loop_
_geom_angle_atom_site_label_1
_geom_angle_atom_site_label_2
_geom_angle_atom_site_label_3
_geom_angle
C35 P1 Si1 108.77(4)
C29 Si1 C1 113.55(6)
C29 Si1 P1 126.05(5)
C1 Si1 P1 120.38(4)
C12 C1 C2 116.82(10)
C12 C1 Si1 121.97(8)
C2 C1 Si1 121.21(9)
C6 C2 C1 120.99(11)
C6 C2 C3 110.18(10)
C1 C2 C3 128.68(11)
C2 C3 C13 113.36(11)
C2 C3 C15 111.34(10)
C13 C3 C15 108.03(11)
C2 C3 C4 103.47(10)
C13 C3 C4 111.38(11)
C15 C3 C4 109.21(11)
C5 C4 C3 110.05(10)
C5 C4 H4A 109.7
C3 C4 H4A 109.7
C5 C4 H4B 109.7
C3 C4 H4B 109.7
H4A C4 H4B 108.2
C6 C5 C19 110.00(11)
C6 C5 C17 111.84(11)
C19 C5 C17 111.31(11)
C6 C5 C4 102.06(10)
C19 C5 C4 111.30(11)
C17 C5 C4 109.99(11)
C7 C6 C2 120.82(11)
C7 C6 C5 125.20(11)
C2 C6 C5 113.89(11)
C6 C7 C8 119.54(11)
C6 C7 H7 120.2
C8 C7 H7 120.2
C7 C8 C12 120.81(11)
C7 C8 C9 125.15(11)
C12 C8 C9 114.04(10)
C8 C9 C21 109.79(10)
C8 C9 C23 112.20(10)
C21 C9 C23 111.18(11)
C8 C9 C10 102.49(9)
C21 C9 C10 111.79(11)
C23 C9 C10 109.11(10)
C9 C10 C11 109.74(9)
C9 C10 H10A 109.7
C11 C10 H10A 109.7
C9 C10 H10B 109.7
C11 C10 H10B 109.7
H10A C10 H10B 108.2
C12 C11 C27 113.00(10)
C12 C11 C25 112.03(10)
C27 C11 C25 107.53(10)
C12 C11 C10 104.03(9)
C27 C11 C10 109.59(10)
C25 C11 C10 110.67(10)
C8 C12 C1 120.87(10)
C8 C12 C11 109.66(10)
C1 C12 C11 129.46(10)
C14 C13 C3 117.15(11)
C14 C13 H13A 108.0
C3 C13 H13A 108.0
C14 C13 H13B 108.0
C3 C13 H13B 108.0
H13A C13 H13B 107.3
C13 C14 H14A 109.5
C13 C14 H14B 109.5
H14A C14 H14B 109.5
C13 C14 H14C 109.5
H14A C14 H14C 109.5
H14B C14 H14C 109.5
C16 C15 C3 116.23(11)
C16 C15 H15A 108.2
C3 C15 H15A 108.2
C16 C15 H15B 108.2
C3 C15 H15B 108.2
H15A C15 H15B 107.4
C15 C16 H16A 109.5
C15 C16 H16B 109.5
H16A C16 H16B 109.5
C15 C16 H16C 109.5
H16A C16 H16C 109.5
H16B C16 H16C 109.5
C18 C17 C5 117.09(12)
C18 C17 H17A 108.0
C5 C17 H17A 108.0
C18 C17 H17B 108.0
C5 C17 H17B 108.0
H17A C17 H17B 107.3
C17 C18 H18A 109.5
C17 C18 H18B 109.5
H18A C18 H18B 109.5
C17 C18 H18C 109.5
H18A C18 H18C 109.5
H18B C18 H18C 109.5
C20 C19 C5 114.70(12)
C20 C19 H19A 108.6
C5 C19 H19A 108.6
C20 C19 H19B 108.6
C5 C19 H19B 108.6
H19A C19 H19B 107.6
C19 C20 H20A 109.5
C19 C20 H20B 109.5
H20A C20 H20B 109.5
C19 C20 H20C 109.5
H20A C20 H20C 109.5
H20B C20 H20C 109.5
C22 C21 C9 115.25(12)
C22 C21 H21A 108.5
C9 C21 H21A 108.5
C22 C21 H21B 108.5
C9 C21 H21B 108.5
H21A C21 H21B 107.5
C21 C22 H22A 109.5
C21 C22 H22B 109.5
H22A C22 H22B 109.5
C21 C22 H22C 109.5
H22A C22 H22C 109.5
H22B C22 H22C 109.5
C24 C23 C9 118.34(12)
C24 C23 H23A 107.7
C9 C23 H23A 107.7
C24 C23 H23B 107.7
C9 C23 H23B 107.7
H23A C23 H23B 107.1
C23 C24 H24A 109.5
C23 C24 H24B 109.5
H24A C24 H24B 109.5
C23 C24 H24C 109.5
H24A C24 H24C 109.5
H24B C24 H24C 109.5
C26 C25 C11 116.64(11)
C26 C25 H25A 108.1
C11 C25 H25A 108.1
C26 C25 H25B 108.1
C11 C25 H25B 108.1
H25A C25 H25B 107.3
C25 C26 H26A 109.5
C25 C26 H26B 109.5
H26A C26 H26B 109.5
C25 C26 H26C 109.5
H26A C26 H26C 109.5
H26B C26 H26C 109.5
C28 C27 C11 116.28(10)
C28 C27 H27A 108.2
C11 C27 H27A 108.2
C28 C27 H27B 108.2
C11 C27 H27B 108.2
H27A C27 H27B 107.4
C27 C28 H28A 109.5
C27 C28 H28B 109.5
H28A C28 H28B 109.5
C27 C28 H28C 109.5
H28A C28 H28C 109.5
H28B C28 H28C 109.5
C30 C29 C34 118.35(12)
C30 C29 Si1 119.77(10)
C34 C29 Si1 121.81(10)
C31 C30 C29 121.01(14)
C31 C30 H30 119.5
C29 C30 H30 119.5
C32 C31 C30 119.88(15)
C32 C31 H31 120.1
C30 C31 H31 120.1
C31 C32 C33 120.05(14)
C31 C32 H32 120.0
C33 C32 H32 120.0
C32 C33 C34 120.35(15)
C32 C33 H33 119.8
C34 C33 H33 119.8
C33 C34 C29 120.35(14)
C33 C34 H34 119.8
C29 C34 H34 119.8
C46 C35 C36 117.16(10)
C46 C35 P1 120.58(8)
C36 C35 P1 121.45(9)
C40 C36 C35 120.38(11)
C40 C36 C37 109.65(10)
C35 C36 C37 129.93(10)
C36 C37 C47 110.84(10)
C36 C37 C49 112.82(10)
C47 C37 C49 110.10(10)
C36 C37 C38 102.41(9)
C47 C37 C38 111.15(10)
C49 C37 C38 109.31(10)
C39 C38 C37 108.44(9)
C39 C38 H38A 110.0
C37 C38 H38A 110.0
C39 C38 H38B 110.0
C37 C38 H38B 110.0
H38A C38 H38B 108.4
C40 C39 C53 113.87(11)
C40 C39 C38 101.35(9)
C53 C39 C38 112.68(10)
C40 C39 C51 110.57(10)
C53 C39 C51 108.59(10)
C38 C39 C51 109.62(11)
C41 C40 C36 121.49(11)
C41 C40 C39 125.29(11)
C36 C40 C39 113.22(10)
C40 C41 C42 118.80(11)
C40 C41 H41 120.6
C42 C41 H41 120.6
C41 C42 C46 121.50(11)
C41 C42 C43 124.13(11)
C46 C42 C43 114.33(10)
C42 C43 C57 108.39(10)
C42 C43 C55 111.62(11)
C57 C43 C55 109.42(10)
C42 C43 C44 102.63(9)
C57 C43 C44 111.37(11)
C55 C43 C44 113.18(10)
C43 C44 C45 109.74(9)
C43 C44 H44A 109.7
C45 C44 H44A 109.7
C43 C44 H44B 109.7
C45 C44 H44B 109.7
H44A C44 H44B 108.2
C46 C45 C59 109.88(10)
C46 C45 C61 113.50(10)
C59 C45 C61 110.42(10)
C46 C45 C44 103.44(9)
C59 C45 C44 109.32(10)
C61 C45 C44 110.02(10)
C42 C46 C35 120.48(10)
C42 C46 C45 109.69(10)
C35 C46 C45 129.82(10)
C48 C47 C37 115.77(10)
C48 C47 H47A 108.3
C37 C47 H47A 108.3
C48 C47 H47B 108.3
C37 C47 H47B 108.3
H47A C47 H47B 107.4
C47 C48 H48A 109.5
C47 C48 H48B 109.5
H48A C48 H48B 109.5
C47 C48 H48C 109.5
H48A C48 H48C 109.5
H48B C48 H48C 109.5
C50 C49 C37 114.47(10)
C50 C49 H49A 108.6
C37 C49 H49A 108.6
C50 C49 H49B 108.6
C37 C49 H49B 108.6
H49A C49 H49B 107.6
C49 C50 H50A 109.5
C49 C50 H50B 109.5
H50A C50 H50B 109.5
C49 C50 H50C 109.5
H50A C50 H50C 109.5
H50B C50 H50C 109.5
C52 C51 C39 116.66(12)
C52 C51 H51A 108.1
C39 C51 H51A 108.1
C52 C51 H51B 108.1
C39 C51 H51B 108.1
H51A C51 H51B 107.3
C51 C52 H52A 109.5
C51 C52 H52B 109.5
H52A C52 H52B 109.5
C51 C52 H52C 109.5
H52A C52 H52C 109.5
H52B C52 H52C 109.5
C54 C53 C39 116.50(11)
C54 C53 H53A 108.2
C39 C53 H53A 108.2
C54 C53 H53B 108.2
C39 C53 H53B 108.2
H53A C53 H53B 107.3
C53 C54 H54A 109.5
C53 C54 H54B 109.5
H54A C54 H54B 109.5
C53 C54 H54C 109.5
H54A C54 H54C 109.5
H54B C54 H54C 109.5
C56 C55 C43 115.71(11)
C56 C55 H55A 108.4
C43 C55 H55A 108.4
C56 C55 H55B 108.4
C43 C55 H55B 108.4
H55A C55 H55B 107.4
C55 C56 H56A 109.5
C55 C56 H56B 109.5
H56A C56 H56B 109.5
C55 C56 H56C 109.5
H56A C56 H56C 109.5
H56B C56 H56C 109.5
C58 C57 C43 115.94(11)
C58 C57 H57A 108.3
C43 C57 H57A 108.3
C58 C57 H57B 108.3
C43 C57 H57B 108.3
H57A C57 H57B 107.4
C57 C58 H58A 109.5
C57 C58 H58B 109.5
H58A C58 H58B 109.5
C57 C58 H58C 109.5
H58A C58 H58C 109.5
H58B C58 H58C 109.5
C60 C59 C45 115.11(11)
C60 C59 H59A 108.5
C45 C59 H59A 108.5
C60 C59 H59B 108.5
C45 C59 H59B 108.5
H59A C59 H59B 107.5
C59 C60 H60A 109.5
C59 C60 H60B 109.5
H60A C60 H60B 109.5
C59 C60 H60C 109.5
H60A C60 H60C 109.5
H60B C60 H60C 109.5
C62 C61 C45 114.47(10)
C62 C61 H61A 108.6
C45 C61 H61A 108.6
C62 C61 H61B 108.6
C45 C61 H61B 108.6
H61A C61 H61B 107.6
C61 C62 H62A 109.5
C61 C62 H62B 109.5
H62A C62 H62B 109.5
C61 C62 H62C 109.5
H62A C62 H62C 109.5
H62B C62 H62C 109.5

loop_
_geom_bond_atom_site_label_1
_geom_bond_atom_site_label_2
_geom_bond_distance
P1 C35 1.8706(12)
P1 Si1 2.0917(5)
Si1 C29 1.8633(13)
Si1 C1 1.9006(12)
C1 C12 1.4241(16)
C1 C2 1.4256(16)
C2 C6 1.4016(17)
C2 C3 1.5362(17)
C3 C13 1.5425(19)
C3 C15 1.5488(19)
C3 C4 1.5594(17)
C4 C5 1.5534(18)
C4 H4A 0.9900
C4 H4B 0.9900
C5 C6 1.5224(16)
C5 C19 1.5426(19)
C5 C17 1.5477(19)
C6 C7 1.3857(17)
C7 C8 1.3887(16)
C7 H7 0.9500
C8 C12 1.4039(16)
C8 C9 1.5196(17)
C9 C21 1.5415(18)
C9 C23 1.5455(18)
C9 C10 1.5484(16)
C10 C11 1.5579(17)
C10 H10A 0.9900
C10 H10B 0.9900
C11 C12 1.5349(16)
C11 C27 1.5382(17)
C11 C25 1.5442(17)
C13 C14 1.524(2)
C13 H13A 0.9900
C13 H13B 0.9900
C14 H14A 0.9800
C14 H14B 0.9800
C14 H14C 0.9800
C15 C16 1.515(2)
C15 H15A 0.9900
C15 H15B 0.9900
C16 H16A 0.9800
C16 H16B 0.9800
C16 H16C 0.9800
C17 C18 1.528(2)
C17 H17A 0.9900
C17 H17B 0.9900
C18 H18A 0.9800
C18 H18B 0.9800
C18 H18C 0.9800
C19 C20 1.5335(19)
C19 H19A 0.9900
C19 H19B 0.9900
C20 H20A 0.9800
C20 H20B 0.9800
C20 H20C 0.9800
C21 C22 1.528(2)
C21 H21A 0.9900
C21 H21B 0.9900
C22 H22A 0.9800
C22 H22B 0.9800
C22 H22C 0.9800
C23 C24 1.5238(19)
C23 H23A 0.9900
C23 H23B 0.9900
C24 H24A 0.9800
C24 H24B 0.9800
C24 H24C 0.9800
C25 C26 1.525(2)
C25 H25A 0.9900
C25 H25B 0.9900
C26 H26A 0.9800
C26 H26B 0.9800
C26 H26C 0.9800
C27 C28 1.5164(19)
C27 H27A 0.9900
C27 H27B 0.9900
C28 H28A 0.9800
C28 H28B 0.9800
C28 H28C 0.9800
C29 C30 1.3976(19)
C29 C34 1.4006(19)
C30 C31 1.386(2)
C30 H30 0.9500
C31 C32 1.382(2)
C31 H31 0.9500
C32 C33 1.384(2)
C32 H32 0.9500
C33 C34 1.388(2)
C33 H33 0.9500
C34 H34 0.9500
C35 C46 1.4216(16)
C35 C36 1.4239(15)
C36 C40 1.4005(16)
C36 C37 1.5398(16)
C37 C47 1.5430(17)
C37 C49 1.5454(17)
C37 C38 1.5639(16)
C38 C39 1.5428(17)
C38 H38A 0.9900
C38 H38B 0.9900
C39 C40 1.5153(16)
C39 C53 1.5406(18)
C39 C51 1.5499(19)
C40 C41 1.3826(17)
C41 C42 1.3857(16)
C41 H41 0.9500
C42 C46 1.3987(16)
C42 C43 1.5130(16)
C43 C57 1.5430(18)
C43 C55 1.5441(18)
C43 C44 1.5472(16)
C44 C45 1.5644(17)
C44 H44A 0.9900
C44 H44B 0.9900
C45 C46 1.5430(16)
C45 C59 1.5431(17)
C45 C61 1.5468(17)
C47 C48 1.5304(17)
C47 H47A 0.9900
C47 H47B 0.9900
C48 H48A 0.9800
C48 H48B 0.9800
C48 H48C 0.9800
C49 C50 1.5234(18)
C49 H49A 0.9900
C49 H49B 0.9900
C50 H50A 0.9800
C50 H50B 0.9800
C50 H50C 0.9800
C51 C52 1.524(2)
C51 H51A 0.9900
C51 H51B 0.9900
C52 H52A 0.9800
C52 H52B 0.9800
C52 H52C 0.9800
C53 C54 1.524(2)
C53 H53A 0.9900
C53 H53B 0.9900
C54 H54A 0.9800
C54 H54B 0.9800
C54 H54C 0.9800
C55 C56 1.521(2)
C55 H55A 0.9900
C55 H55B 0.9900
C56 H56A 0.9800
C56 H56B 0.9800
C56 H56C 0.9800
C57 C58 1.5278(19)
C57 H57A 0.9900
C57 H57B 0.9900
C58 H58A 0.9800
C58 H58B 0.9800
C58 H58C 0.9800
C59 C60 1.5322(18)
C59 H59A 0.9900
C59 H59B 0.9900
C60 H60A 0.9800
C60 H60B 0.9800
C60 H60C 0.9800
C61 C62 1.5230(19)
C61 H61A 0.9900
C61 H61B 0.9900
C62 H62A 0.9800
C62 H62B 0.9800
C62 H62C 0.9800

loop_
_geom_torsion_atom_site_label_1
_geom_torsion_atom_site_label_2
_geom_torsion_atom_site_label_3
_geom_torsion_atom_site_label_4
_geom_torsion
C35 P1 Si1 C29 -1.75(7)
C35 P1 Si1 C1 -179.86(5)
C29 Si1 C1 C12 -91.25(11)
P1 Si1 C1 C12 87.08(10)
C29 Si1 C1 C2 87.81(11)
P1 Si1 C1 C2 -93.85(10)
C12 C1 C2 C6 3.35(18)
Si1 C1 C2 C6 -175.76(10)
C12 C1 C2 C3 -171.86(12)
Si1 C1 C2 C3 9.03(18)
C6 C2 C3 C13 121.12(12)
C1 C2 C3 C13 -63.26(17)
C6 C2 C3 C15 -116.84(12)
C1 C2 C3 C15 58.79(17)
C6 C2 C3 C4 0.34(14)
C1 C2 C3 C4 175.96(12)
C2 C3 C4 C5 3.43(14)
C13 C3 C4 C5 -118.68(12)
C15 C3 C4 C5 122.09(12)
C3 C4 C5 C6 -5.53(14)
C3 C4 C5 C19 -122.83(12)
C3 C4 C5 C17 113.32(12)
C1 C2 C6 C7 -3.40(19)
C3 C2 C6 C7 172.62(12)
C1 C2 C6 C5 179.82(11)
C3 C2 C6 C5 -4.17(15)
C19 C5 C6 C7 -52.39(17)
C17 C5 C6 C7 71.84(16)
C4 C5 C6 C7 -170.62(13)
C19 C5 C6 C2 124.23(12)
C17 C5 C6 C2 -111.53(13)
C4 C5 C6 C2 6.00(15)
C2 C6 C7 C8 0.12(19)
C5 C6 C7 C8 176.53(12)
C6 C7 C8 C12 3.07(19)
C6 C7 C8 C9 -177.53(12)
C7 C8 C9 C21 -58.79(17)
C12 C8 C9 C21 120.65(12)
C7 C8 C9 C23 65.37(16)
C12 C8 C9 C23 -115.19(12)
C7 C8 C9 C10 -177.72(12)
C12 C8 C9 C10 1.72(14)
C8 C9 C10 C11 -0.78(13)
C21 C9 C10 C11 -118.30(11)
C23 C9 C10 C11 118.32(11)
C9 C10 C11 C12 -0.26(13)
C9 C10 C11 C27 -121.35(11)
C9 C10 C11 C25 120.24(11)
C7 C8 C12 C1 -3.02(19)
C9 C8 C12 C1 177.51(11)
C7 C8 C12 C11 177.48(11)
C9 C8 C12 C11 -1.99(15)
C2 C1 C12 C8 -0.19(17)
Si1 C1 C12 C8 178.91(9)
C2 C1 C12 C11 179.20(11)
Si1 C1 C12 C11 -1.70(18)
C27 C11 C12 C8 120.10(11)
C25 C11 C12 C8 -118.25(12)
C10 C11 C12 C8 1.33(13)
C27 C11 C12 C1 -59.34(16)
C25 C11 C12 C1 62.31(16)
C10 C11 C12 C1 -178.12(12)
C2 C3 C13 C14 -59.68(15)
C15 C3 C13 C14 176.45(11)
C4 C3 C13 C14 56.52(15)
C2 C3 C15 C16 46.43(15)
C13 C3 C15 C16 171.51(11)
C4 C3 C15 C16 -67.20(14)
C6 C5 C17 C18 -68.64(15)
C19 C5 C17 C18 54.86(15)
C4 C5 C17 C18 178.70(11)
C6 C5 C19 C20 -178.67(12)
C17 C5 C19 C20 56.79(16)
C4 C5 C19 C20 -66.30(15)
C8 C9 C21 C22 179.89(13)
C23 C9 C21 C22 55.14(16)
C10 C9 C21 C22 -67.06(16)
C8 C9 C23 C24 -69.06(16)
C21 C9 C23 C24 54.32(17)
C10 C9 C23 C24 178.07(13)
C12 C11 C25 C26 60.68(14)
C27 C11 C25 C26 -174.58(11)
C10 C11 C25 C26 -54.92(14)
C12 C11 C27 C28 -46.76(14)
C25 C11 C27 C28 -170.91(11)
C10 C11 C27 C28 68.74(13)
C1 Si1 C29 C30 4.25(12)
P1 Si1 C29 C30 -173.97(8)
C1 Si1 C29 C34 -178.74(10)
P1 Si1 C29 C34 3.04(13)
C34 C29 C30 C31 -0.9(2)
Si1 C29 C30 C31 176.23(11)
C29 C30 C31 C32 0.3(2)
C30 C31 C32 C33 0.2(2)
C31 C32 C33 C34 -0.2(2)
C32 C33 C34 C29 -0.3(2)
C30 C29 C34 C33 0.9(2)
Si1 C29 C34 C33 -176.18(11)
Si1 P1 C35 C46 -98.92(9)
Si1 P1 C35 C36 91.65(10)
C46 C35 C36 C40 4.15(17)
P1 C35 C36 C40 173.93(9)
C46 C35 C36 C37 -173.37(11)
P1 C35 C36 C37 -3.60(18)
C40 C36 C37 C47 110.07(11)
C35 C36 C37 C47 -72.19(16)
C40 C36 C37 C49 -125.94(11)
C35 C36 C37 C49 51.79(16)
C40 C36 C37 C38 -8.55(13)
C35 C36 C37 C38 169.18(12)
C36 C37 C38 C39 19.45(13)
C47 C37 C38 C39 -98.95(12)
C49 C37 C38 C39 139.31(11)
C37 C38 C39 C40 -22.23(13)
C37 C38 C39 C53 -144.32(11)
C37 C38 C39 C51 94.64(12)
C35 C36 C40 C41 -4.20(18)
C37 C36 C40 C41 173.79(11)
C35 C36 C40 C39 176.25(11)
C37 C36 C40 C39 -5.76(14)
C53 C39 C40 C41 -40.80(17)
C38 C39 C40 C41 -162.05(12)
C51 C39 C40 C41 81.77(15)
C53 C39 C40 C36 138.73(12)
C38 C39 C40 C36 17.48(14)
C51 C39 C40 C36 -98.70(12)
C36 C40 C41 C42 0.78(18)
C39 C40 C41 C42 -179.72(12)
C40 C41 C42 C46 2.55(19)
C40 C41 C42 C43 -174.97(11)
C41 C42 C43 C57 61.37(15)
C46 C42 C43 C57 -116.30(12)
C41 C42 C43 C55 -59.20(16)
C46 C42 C43 C55 123.12(12)
C41 C42 C43 C44 179.28(12)
C46 C42 C43 C44 1.60(14)
C42 C43 C44 C45 1.16(13)
C57 C43 C44 C45 116.94(11)
C55 C43 C44 C45 -119.28(12)
C43 C44 C45 C46 -3.16(13)
C43 C44 C45 C59 113.86(11)
C43 C44 C45 C61 -124.72(11)
C41 C42 C46 C35 -2.46(18)
C43 C42 C46 C35 175.29(11)
C41 C42 C46 C45 178.48(11)
C43 C42 C46 C45 -3.77(14)
C36 C35 C46 C42 -0.92(17)
P1 C35 C46 C42 -170.79(9)
C36 C35 C46 C45 177.93(11)
P1 C35 C46 C45 8.06(17)
C59 C45 C46 C42 -112.49(11)
C61 C45 C46 C42 123.33(11)
C44 C45 C46 C42 4.14(13)
C59 C45 C46 C35 68.56(16)
C61 C45 C46 C35 -55.62(17)
C44 C45 C46 C35 -174.81(12)
C36 C37 C47 C48 -175.96(10)
C49 C37 C47 C48 58.51(13)
C38 C37 C47 C48 -62.77(14)
C36 C37 C49 C50 43.08(14)
C47 C37 C49 C50 167.48(10)
C38 C37 C49 C50 -70.16(13)
C40 C39 C51 C52 -51.83(15)
C53 C39 C51 C52 73.78(14)
C38 C39 C51 C52 -162.74(11)
C40 C39 C53 C54 -52.21(16)
C38 C39 C53 C54 62.50(15)
C51 C39 C53 C54 -175.87(12)
C42 C43 C55 C56 -50.54(15)
C57 C43 C55 C56 -170.51(11)
C44 C43 C55 C56 64.65(15)
C42 C43 C57 C58 179.44(11)
C55 C43 C57 C58 -58.62(15)
C44 C43 C57 C58 67.26(15)
C46 C45 C59 C60 177.53(11)
C61 C45 C59 C60 -56.52(14)
C44 C45 C59 C60 64.66(14)
C46 C45 C61 C62 -44.89(15)
C59 C45 C61 C62 -168.77(11)
C44 C45 C61 C62 70.47(13)
